data_4304398
loop_
_publ_author_name
'Dabb, Serin L.'
'Messerle, Barbara A.'
'Smith, Matthew K.'
'Willis, Anthony C.'

_publ_section_title
;
 Ru and Os Complexes Containing a P,N-Donor Heterotopic Ligand:
 The Effect of Solvent on Stereochemistry
;
_journal_coden_ASTM INOCAJ
_journal_issue 8
_journal_name_full 'Inorganic Chemistry'
_journal_page_first 3034
_journal_page_last 3044
_journal_paper_doi 10.1021/ic7019044
_journal_volume 47
_journal_year 2008
_chemical_compound_source 'from UNSW'
_chemical_formula_moiety 'C34 H34 Cl2 N4 P2 Ru, 1.5(C H2 Cl2), 0.25(H2 O)'
_chemical_formula_sum 'C35.5 H37.5 Cl5 N4 O0.25 P2 Ru'
_chemical_formula_weight 864.50
_space_group_IT_number 56
_symmetry_cell_setting orthorhombic
_symmetry_space_group_name_Hall '-P 2ab 2ac'
_symmetry_space_group_name_H-M 'P c c n'
_atom_sites_solution_hydrogens geom
_atom_sites_solution_primary direct
_audit_creation_date 06-03-09
_audit_creation_method CRYSTALS_ver_12.18
_audit_update_record
;
2006-03-09 - Report on C35.5 H37 Cl5 N4 O0.25 P2 Ru
             by Anthony C. Willis
             for   Serin Dabb and Barbara Messerle (UNSW)


2006-03-10 - passes checkcif tests with minor warnings

;
_cell_angle_alpha 90
_cell_angle_beta 90
_cell_angle_gamma 90
_cell_formula_units_Z 8
_cell_length_a 18.5441(3)
_cell_length_b 39.6000(6)
_cell_length_c 10.2814(2)
_cell_measurement_reflns_used 144707
_cell_measurement_temperature 200
_cell_measurement_theta_max 27
_cell_measurement_theta_min 3
_cell_volume 7550.1(2)
_computing_cell_refinement 'Denzo/Scalepack '
_computing_data_collection 'COLLECT (Nonius BV, 1997)'
_computing_data_reduction 'Denzo/Scalepack (Otwinowski & Minor, 1997)'
_computing_molecular_graphics
; 
ORTEP-II (Johnson 1976) in teXsan (MSC, 1992-1997)
;
_computing_publication_material 'CRYSTALS '
_computing_structure_refinement 'CRYSTALS (Watkin et al 2003)'
_computing_structure_solution 'SIR92 (Altomare et al, 1994)'
_diffrn_ambient_temperature 200
_diffrn_measured_fraction_theta_full 0.999
_diffrn_measured_fraction_theta_max 0.999
_diffrn_measurement_device_type 'Nonius KappaCCD'
_diffrn_measurement_method ' \f and \w scans with CCD '
_diffrn_radiation_monochromator graphite
_diffrn_radiation_type 'Mo K\a'
_diffrn_radiation_wavelength 0.71073
_diffrn_reflns_av_R_equivalents 0.075
_diffrn_reflns_limit_h_max 24
_diffrn_reflns_limit_h_min -23
_diffrn_reflns_limit_k_max 46
_diffrn_reflns_limit_k_min -51
_diffrn_reflns_limit_l_max 13
_diffrn_reflns_limit_l_min -13
_diffrn_reflns_number 87165
_diffrn_reflns_theta_full 27.480
_diffrn_reflns_theta_max 27.5
_diffrn_reflns_theta_min 2.741
_diffrn_standards_number 0
_exptl_absorpt_coefficient_mu 0.887
_exptl_absorpt_correction_T_max 0.914
_exptl_absorpt_correction_T_min 0.766
_exptl_absorpt_correction_type integration
_exptl_absorpt_process_details
;
via Gaussian method (Coppens, 1970) implemented in maXus (2000)
;
_exptl_crystal_colour yellow
_exptl_crystal_density_diffrn 1.521
_exptl_crystal_density_meas ?
_exptl_crystal_description plate
_exptl_crystal_F_000 3516.00
_exptl_crystal_size_max 0.37
_exptl_crystal_size_mid 0.25
_exptl_crystal_size_min 0.09
_refine_diff_density_max 0.96
_refine_diff_density_min -1.04
_refine_ls_extinction_method None
_refine_ls_goodness_of_fit_ref 0.9923
_refine_ls_hydrogen_treatment noref
_refine_ls_matrix_type full
_refine_ls_number_parameters 441
_refine_ls_number_reflns 8627
_refine_ls_number_restraints 2
_refine_ls_R_factor_all 0.0714
_refine_ls_R_factor_gt 0.0270
_refine_ls_shift/su_max 0.003094
_refine_ls_structure_factor_coef Fsqd
_refine_ls_weighting_details
;
 Method, Chebychev polynomial, (Watkin, 1994, Prince, 1982). 

  w = [1-(F~o~ - F~c~)^2^/36\s^2^(F)]^2^/ 
 [10.1T~0~(x) + 14.3T~1~(x) + 7.55T~2~(x) + 2.48T~3~(x)]

 where T~i~ are the Chebychev polynomials and x = F~c~/F~max~
(Watkin, 1994, Prince, 1982)

;
_refine_ls_weighting_scheme calc
_refine_ls_wR_factor_all 0.0993
_refine_ls_wR_factor_gt 0.0615
_refine_ls_wR_factor_ref 0.0993
_reflns_limit_h_max 24
_reflns_limit_h_min 0
_reflns_limit_k_max 51
_reflns_limit_k_min 0
_reflns_limit_l_max 13
_reflns_limit_l_min 0
_reflns_number_gt 4654
_reflns_number_total 8647
_reflns_threshold_expression I>2.0\s(I)
_oxford_diffrn_Wilson_B_factor 2.11
_oxford_diffrn_Wilson_scale 122.33
_oxford_refine_ls_scale 0.10121(2)
_oxford_structure_analysis_title nsw061
_cod_data_source_file ic7019044-file004.cif
_cod_data_source_block nsw061
_cod_depositor_comments
;
The following automatic conversions were performed:
'_symmetry_cell_setting' value 'Orthorhombic' changed to 'orthorhombic'
according to '/home/saulius/struct/CIF-dictionaries/cif_core.dic'
dictionary named 'cif_core.dic' version 2.4.1 from 2010-06-29.

Automatic conversion script
Id: cif_fix_enum 1527 2010-12-29 10:47:43Z saulius 
;
_cod_original_sg_symbol_H-M 'P c c n '
_cod_database_code 4304398

loop_
_symmetry_equiv_pos_as_xyz
x,y,z
-x,-y,-z
-x+1/2,y,z+1/2
x+1/2,-y,-z+1/2
x,-y+1/2,z+1/2
-x,y+1/2,-z+1/2
-x+1/2,-y+1/2,z
x+1/2,y+1/2,-z

loop_
_atom_site_label
_atom_site_type_symbol
_atom_site_fract_x
_atom_site_fract_y
_atom_site_fract_z
_atom_site_U_iso_or_equiv
_atom_site_occupancy
_atom_site_adp_type
_atom_site_refinement_flags_posn
_atom_site_refinement_flags_adp
_atom_site_refinement_flags_occupancy
_atom_site_disorder_assembly
_atom_site_disorder_group
_atom_site_attached_hydrogens
Ru1 Ru 0.447462(14) 0.588422(6) 0.26145(2) 0.0221 1.0000 Uani . . . . . .
Cl1 Cl 0.40785(5) 0.57812(2) 0.48187(9) 0.0318 1.0000 Uani . . . . . .
Cl2 Cl 0.47712(5) 0.59115(2) 0.03202(8) 0.0296 1.0000 Uani . . . . . .
Cl51 Cl 0.71568(8) 0.55188(5) 0.06014(15) 0.0737 1.0000 Uani . . . . . .
Cl52 Cl 0.65548(9) 0.56998(4) -0.19123(15) 0.0744 1.0000 Uani . . . . . .
Cl61 Cl 0.67400(12) 0.74669(7) 0.3267(3) 0.1511 1.0000 Uani . . . . . .
P1 P 0.38043(5) 0.63665(2) 0.24370(9) 0.0237 1.0000 Uani . . . . . .
P2 P 0.55631(5) 0.60983(2) 0.33320(8) 0.0242 1.0000 Uani . . . . . .
O1 O 0.3784(8) 0.6107(4) 0.7719(13) 0.0627 0.245(12) Uani . . P . . 2
N11 N 0.35213(16) 0.56005(7) 0.2115(3) 0.0280 1.0000 Uani . . . . . .
N15 N 0.30133(17) 0.56703(8) 0.1210(3) 0.0318 1.0000 Uani . . . . . .
N21 N 0.49879(16) 0.53947(7) 0.2545(3) 0.0279 1.0000 Uani . . . . . .
N25 N 0.54157(16) 0.52482(8) 0.3456(3) 0.0312 1.0000 Uani . . . . . .
C12 C 0.3323(2) 0.53036(9) 0.2624(4) 0.0351 1.0000 Uani . . . . . .
C13 C 0.2692(2) 0.51862(11) 0.2053(5) 0.0469 1.0000 Uani . . . . . .
C14 C 0.2510(2) 0.54282(10) 0.1157(5) 0.0440 1.0000 Uani . . . . . .
C16 C 0.2979(2) 0.59961(9) 0.0549(4) 0.0309 1.0000 Uani . . . . . .
C17 C 0.29498(19) 0.62825(9) 0.1542(4) 0.0293 1.0000 Uani . . . . . .
C22 C 0.4883(2) 0.51576(9) 0.1644(4) 0.0333 1.0000 Uani . . . . . .
C23 C 0.5242(2) 0.48581(10) 0.1965(5) 0.0414 1.0000 Uani . . . . . .
C24 C 0.5580(2) 0.49272(10) 0.3117(4) 0.0377 1.0000 Uani . . . . . .
C26 C 0.5739(2) 0.54460(10) 0.4502(4) 0.0346 1.0000 Uani . . . . . .
C27 C 0.6143(2) 0.57491(10) 0.3946(4) 0.0313 1.0000 Uani . . . . . .
C111 C 0.3456(2) 0.66074(9) 0.3834(4) 0.0288 1.0000 Uani . . . . . .
C112 C 0.3824(2) 0.66158(10) 0.4996(4) 0.0335 1.0000 Uani . . . . . .
C113 C 0.3644(2) 0.68521(11) 0.5954(4) 0.0410 1.0000 Uani . . . . . .
C114 C 0.3088(2) 0.70760(10) 0.5753(4) 0.0404 1.0000 Uani . . . . . .
C115 C 0.2687(2) 0.70569(10) 0.4629(5) 0.0425 1.0000 Uani . . . . . .
C116 C 0.2865(2) 0.68261(10) 0.3669(4) 0.0372 1.0000 Uani . . . . . .
C121 C 0.41643(19) 0.67321(9) 0.1528(3) 0.0251 1.0000 Uani . . . . . .
C122 C 0.4124(2) 0.67498(10) 0.0176(4) 0.0329 1.0000 Uani . . . . . .
C123 C 0.4388(2) 0.70307(11) -0.0472(4) 0.0420 1.0000 Uani . . . . . .
C124 C 0.4701(2) 0.72940(11) 0.0196(4) 0.0435 1.0000 Uani . . . . . .
C125 C 0.4759(3) 0.72743(11) 0.1530(4) 0.0439 1.0000 Uani . . . . . .
C126 C 0.4490(2) 0.69980(9) 0.2193(4) 0.0348 1.0000 Uani . . . . . .
C211 C 0.56015(19) 0.63811(9) 0.4753(4) 0.0288 1.0000 Uani . . . . . .
C212 C 0.5461(2) 0.62578(11) 0.6004(4) 0.0337 1.0000 Uani . . . . . .
C213 C 0.5477(2) 0.64711(12) 0.7079(4) 0.0391 1.0000 Uani . . . . . .
C214 C 0.5643(2) 0.68104(12) 0.6923(4) 0.0402 1.0000 Uani . . . . . .
C215 C 0.5793(2) 0.69338(11) 0.5698(4) 0.0387 1.0000 Uani . . . . . .
C216 C 0.5773(2) 0.67237(9) 0.4622(4) 0.0323 1.0000 Uani . . . . . .
C221 C 0.62151(19) 0.63110(9) 0.2259(4) 0.0279 1.0000 Uani . . . . . .
C222 C 0.5991(2) 0.64802(10) 0.1153(4) 0.0354 1.0000 Uani . . . . . .
C223 C 0.6483(2) 0.66512(13) 0.0367(4) 0.0474 1.0000 Uani . . . . . .
C224 C 0.7206(2) 0.66490(12) 0.0683(5) 0.0479 1.0000 Uani . . . . . .
C225 C 0.7437(2) 0.64828(12) 0.1786(5) 0.0472 1.0000 Uani . . . . . .
C226 C 0.6946(2) 0.63173(10) 0.2575(4) 0.0382 1.0000 Uani . . . . . .
C501 C 0.6406(3) 0.55066(16) -0.0399(6) 0.0658 1.0000 Uani . . . . . .
C601 C 0.75 0.75 0.2377(11) 0.1102 1.0000 Uani S T . . . .
H121 H 0.3594(2) 0.51822(9) 0.3324(4) 0.0421 1.0000 Uiso R . . . . .
H131 H 0.2428(2) 0.49720(11) 0.2252(5) 0.0563 1.0000 Uiso R . . . . .
H141 H 0.2079(2) 0.54246(10) 0.0572(5) 0.0528 1.0000 Uiso R . . . . .
H161 H 0.3416(2) 0.60241(9) -0.0009(4) 0.0371 1.0000 Uiso R . . . . .
H162 H 0.2537(2) 0.60040(9) -0.0007(4) 0.0371 1.0000 Uiso R . . . . .
H171 H 0.28115(19) 0.64939(9) 0.1072(4) 0.0351 1.0000 Uiso R . . . . .
H172 H 0.25699(19) 0.62256(9) 0.2197(4) 0.0351 1.0000 Uiso R . . . . .
H221 H 0.4587(2) 0.51897(9) 0.0841(4) 0.0400 1.0000 Uiso R . . . . .
H231 H 0.5250(2) 0.46417(10) 0.1464(5) 0.0497 1.0000 Uiso R . . . . .
H241 H 0.5894(2) 0.47685(10) 0.3620(4) 0.0453 1.0000 Uiso R . . . . .
H261 H 0.5350(2) 0.55276(10) 0.5099(4) 0.0416 1.0000 Uiso R . . . . .
H262 H 0.6084(2) 0.53008(10) 0.4998(4) 0.0416 1.0000 Uiso R . . . . .
H271 H 0.6459(2) 0.58423(10) 0.4646(4) 0.0375 1.0000 Uiso R . . . . .
H272 H 0.6448(2) 0.56677(10) 0.3207(4) 0.0375 1.0000 Uiso R . . . . .
H1121 H 0.4224(2) 0.64515(10) 0.5157(4) 0.0402 1.0000 Uiso R . . . . .
H1131 H 0.3922(2) 0.68585(11) 0.6787(4) 0.0492 1.0000 Uiso R . . . . .
H1141 H 0.2975(2) 0.72516(10) 0.6422(4) 0.0485 1.0000 Uiso R . . . . .
H1151 H 0.2264(2) 0.72105(10) 0.4505(5) 0.0510 1.0000 Uiso R . . . . .
H1161 H 0.2573(2) 0.68150(10) 0.2853(4) 0.0447 1.0000 Uiso R . . . . .
H1221 H 0.3906(2) 0.65594(10) -0.0327(4) 0.0394 1.0000 Uiso R . . . . .
H1231 H 0.4350(2) 0.70424(11) -0.1442(4) 0.0504 1.0000 Uiso R . . . . .
H1241 H 0.4883(2) 0.74970(11) -0.0280(4) 0.0523 1.0000 Uiso R . . . . .
H1251 H 0.4998(3) 0.74613(11) 0.2021(4) 0.0527 1.0000 Uiso R . . . . .
H1261 H 0.4529(2) 0.69889(9) 0.3163(4) 0.0417 1.0000 Uiso R . . . . .
H2121 H 0.5348(2) 0.60130(11) 0.6127(4) 0.0405 1.0000 Uiso R . . . . .
H2131 H 0.5368(2) 0.63799(12) 0.7964(4) 0.0470 1.0000 Uiso R . . . . .
H2141 H 0.5653(2) 0.69644(12) 0.7694(4) 0.0482 1.0000 Uiso R . . . . .
H2151 H 0.5919(2) 0.71777(11) 0.5585(4) 0.0464 1.0000 Uiso R . . . . .
H2161 H 0.5882(2) 0.68178(9) 0.3741(4) 0.0388 1.0000 Uiso R . . . . .
H2221 H 0.5468(2) 0.64800(10) 0.0914(4) 0.0425 1.0000 Uiso R . . . . .
H2231 H 0.6313(2) 0.67748(13) -0.0424(4) 0.0569 1.0000 Uiso R . . . . .
H2241 H 0.7562(2) 0.67676(12) 0.0113(5) 0.0575 1.0000 Uiso R . . . . .
H2251 H 0.7961(2) 0.64819(12) 0.2017(5) 0.0567 1.0000 Uiso R . . . . .
H2261 H 0.7117(2) 0.62010(10) 0.3381(4) 0.0458 1.0000 Uiso R . . . . .
H5011 H 0.6000(3) 0.56259(16) 0.0047(6) 0.0790 1.0000 Uiso R . . . . .
H5012 H 0.6270(3) 0.52653(16) -0.0549(6) 0.0790 1.0000 Uiso R . . . . .
H6011 H 0.745916(10) 0.770529(10) 0.1815(11) 0.1322 1.0000 Uiso R . . . . .

loop_
_atom_site_aniso_label
_atom_site_aniso_U_11
_atom_site_aniso_U_22
_atom_site_aniso_U_33
_atom_site_aniso_U_23
_atom_site_aniso_U_13
_atom_site_aniso_U_12
Ru1 0.01946(11) 0.02233(12) 0.02449(13) 0.00240(11) -0.00177(11) 0.00079(11)
Cl1 0.0301(4) 0.0369(5) 0.0284(4) 0.0072(4) 0.0017(4) -0.0018(4)
Cl2 0.0318(4) 0.0314(4) 0.0257(4) -0.0006(4) 0.0005(3) 0.0026(4)
Cl51 0.0551(8) 0.1038(12) 0.0622(9) 0.0009(8) -0.0006(7) -0.0049(8)
Cl52 0.0762(10) 0.0766(10) 0.0704(9) 0.0242(8) 0.0015(8) 0.0052(8)
Cl61 0.0892(14) 0.1237(18) 0.240(3) 0.072(2) 0.0365(18) 0.0114(14)
P1 0.0220(4) 0.0229(4) 0.0261(4) 0.0014(4) -0.0015(4) 0.0015(3)
P2 0.0195(4) 0.0282(4) 0.0248(4) 0.0015(3) -0.0015(4) 0.0003(4)
O1 0.050(9) 0.103(13) 0.036(8) -0.006(8) 0.000(6) 0.014(8)
N11 0.0251(14) 0.0246(14) 0.0343(16) 0.0019(12) -0.0069(13) -0.0004(12)
N15 0.0283(16) 0.0278(16) 0.0392(18) -0.0009(14) -0.0117(14) -0.0014(13)
N21 0.0254(13) 0.0235(13) 0.0349(16) 0.0019(13) -0.0024(14) 0.0047(11)
N25 0.0280(17) 0.0289(15) 0.0367(16) 0.0079(13) -0.0043(13) 0.0051(13)
C12 0.0307(18) 0.0295(17) 0.045(2) 0.0068(18) -0.0038(18) -0.0030(15)
C13 0.035(2) 0.034(2) 0.072(3) 0.008(2) -0.008(2) -0.0105(17)
C14 0.031(2) 0.0315(19) 0.069(3) 0.003(2) -0.018(2) -0.0086(18)
C16 0.0281(18) 0.0291(18) 0.035(2) 0.0026(15) -0.0107(16) -0.0007(15)
C17 0.0246(17) 0.0259(18) 0.037(2) 0.0017(16) -0.0037(15) 0.0015(14)
C22 0.034(2) 0.0286(19) 0.038(2) -0.0006(16) 0.0000(17) 0.0027(16)
C23 0.047(2) 0.0231(18) 0.054(3) 0.0001(18) 0.001(2) 0.0050(18)
C24 0.036(2) 0.0278(19) 0.050(2) 0.0090(17) 0.000(2) 0.0059(18)
C26 0.031(2) 0.036(2) 0.037(2) 0.0076(17) -0.0068(16) 0.0029(16)
C27 0.0257(18) 0.0333(19) 0.0347(19) 0.0012(16) -0.0037(16) 0.0053(15)
C111 0.0304(19) 0.0245(17) 0.0316(19) 0.0012(14) 0.0032(16) 0.0023(15)
C112 0.0294(19) 0.038(2) 0.033(2) -0.0039(17) 0.0027(16) 0.0036(16)
C113 0.037(2) 0.052(3) 0.033(2) -0.0082(19) 0.0032(18) -0.004(2)
C114 0.044(2) 0.031(2) 0.046(2) -0.0066(18) 0.015(2) -0.0048(18)
C115 0.047(3) 0.031(2) 0.050(3) 0.0008(19) 0.009(2) 0.0092(18)
C116 0.041(2) 0.031(2) 0.040(2) 0.0018(17) 0.0007(18) 0.0070(18)
C121 0.0231(16) 0.0248(17) 0.0274(17) -0.0007(14) -0.0008(14) 0.0020(14)
C122 0.036(2) 0.035(2) 0.0280(18) -0.0005(16) -0.0002(17) -0.0040(17)
C123 0.046(2) 0.051(2) 0.0292(19) 0.0068(18) 0.0005(19) -0.009(2)
C124 0.053(3) 0.036(2) 0.042(2) 0.0098(19) 0.005(2) -0.0153(19)
C125 0.057(3) 0.037(2) 0.038(2) 0.0006(19) -0.002(2) -0.019(2)
C126 0.043(2) 0.0328(18) 0.0290(18) -0.0010(15) 0.0013(18) -0.0069(18)
C211 0.0232(17) 0.0350(19) 0.0283(17) -0.0018(15) -0.0038(15) 0.0028(16)
C212 0.0263(18) 0.043(2) 0.0314(18) 0.0036(16) -0.0049(16) 0.0022(17)
C213 0.031(2) 0.059(3) 0.0269(18) -0.0025(17) -0.0029(16) 0.003(2)
C214 0.034(2) 0.050(2) 0.036(2) -0.0116(18) -0.0083(17) 0.0108(19)
C215 0.036(2) 0.038(2) 0.042(2) -0.0071(18) -0.0046(18) 0.0061(18)
C216 0.0293(19) 0.0316(19) 0.036(2) -0.0041(17) -0.0026(16) 0.0020(15)
C221 0.0220(16) 0.0314(18) 0.0302(19) -0.0031(15) 0.0013(14) -0.0028(14)
C222 0.0279(19) 0.045(2) 0.0332(19) 0.0061(17) -0.0010(16) -0.0063(17)
C223 0.044(3) 0.063(3) 0.036(2) 0.011(2) 0.001(2) -0.012(2)
C224 0.041(2) 0.054(3) 0.049(3) 0.000(2) 0.014(2) -0.015(2)
C225 0.025(2) 0.052(3) 0.064(3) 0.004(2) 0.001(2) -0.005(2)
C226 0.0278(18) 0.043(2) 0.044(2) 0.006(2) -0.0025(19) -0.0034(16)
C501 0.041(3) 0.088(4) 0.069(4) 0.014(3) 0.007(3) 0.002(3)
C601 0.123(9) 0.120(9) 0.088(7) 0.0000 0.0000 -0.037(8)

loop_
_atom_type_symbol
_atom_type_scat_dispersion_real
_atom_type_scat_dispersion_imag
_atom_type_scat_Cromer_Mann_a1
_atom_type_scat_Cromer_Mann_b1
_atom_type_scat_Cromer_Mann_a2
_atom_type_scat_Cromer_Mann_b2
_atom_type_scat_Cromer_Mann_a3
_atom_type_scat_Cromer_Mann_b3
_atom_type_scat_Cromer_Mann_a4
_atom_type_scat_Cromer_Mann_b4
_atom_type_scat_Cromer_Mann_c
_atom_type_scat_source
C 0.0033 0.0016 2.3100 20.8439 1.0200 10.2075 1.5886 0.5687 0.8650 51.6512 0.2156 'International Tables Vol C 4.2.6.8 and 6.1.1.4'
H 0.0000 0.0000 0.4930 10.5109 0.3229 26.1257 0.1402 3.1424 0.0408 57.7998 0.0030 'International Tables Vol C 4.2.6.8 and 6.1.1.4'
Cl 0.1484 0.1585 11.4604 0.0104 7.1964 1.1662 6.2556 18.5194 1.6455 47.7784 -9.5574 'International Tables Vol C 4.2.6.8 and 6.1.1.4'
N 0.0061 0.0033 12.2126 0.0057 3.1322 9.8933 2.0125 28.9975 1.1663 0.5826 -11.5290 'International Tables Vol C 4.2.6.8 and 6.1.1.4'
O 0.0106 0.0060 3.0485 13.2771 2.2868 5.7011 1.5463 0.3239 0.8670 32.9089 0.2508 'International Tables Vol C 4.2.6.8 and 6.1.1.4'
P 0.1023 0.0942 6.4345 1.9067 4.1791 27.1570 1.7800 0.5260 1.4908 68.1645 1.1149 'International Tables Vol C 4.2.6.8 and 6.1.1.4'
Ru -1.2594 0.8363 19.2674 0.8085 12.9182 8.4347 4.8634 24.7997 1.5676 94.2928 5.3787 'International Tables Vol C 4.2.6.8 and 6.1.1.4'

loop_
_exptl_crystal_face_index_h
_exptl_crystal_face_index_k
_exptl_crystal_face_index_l
_exptl_crystal_face_perp_dist
0 1 0 0.035
0 -1 0 0.050
1 0 0 0.140
-1 0 0 0.110
1 0 1 0.160
-1 0 -1 0.170
1 0 -1 0.190
-1 0 1 0.140

loop_
_geom_angle_atom_site_label_1
_geom_angle_site_symmetry_1
_geom_angle_atom_site_label_2
_geom_angle_site_symmetry_2
_geom_angle_atom_site_label_3
_geom_angle_site_symmetry_3
_geom_angle
_geom_angle_publ_flag
Cl1 . Ru1 . Cl2 . 171.38(3) yes
Cl1 . Ru1 . P1 . 92.90(3) yes
Cl2 . Ru1 . P1 . 90.48(3) yes
Cl1 . Ru1 . P2 . 91.61(3) yes
Cl2 . Ru1 . P2 . 95.52(3) yes
P1 . Ru1 . P2 . 101.19(3) yes
Cl1 . Ru1 . N11 . 83.46(9) yes
Cl2 . Ru1 . N11 . 88.72(9) yes
P1 . Ru1 . N11 . 88.31(8) yes
P2 . Ru1 . N11 . 169.54(8) yes
Cl1 . Ru1 . N21 . 90.76(9) yes
Cl2 . Ru1 . N21 . 84.72(9) yes
P1 . Ru1 . N21 . 170.55(8) yes
P2 . Ru1 . N21 . 87.41(8) yes
N11 . Ru1 . N21 . 83.45(11) yes
Ru1 . P1 . C17 . 110.66(12) yes
Ru1 . P1 . C111 . 124.14(12) yes
C17 . P1 . C111 . 100.32(17) yes
Ru1 . P1 . C121 . 119.90(12) yes
C17 . P1 . C121 . 101.39(17) yes
C111 . P1 . C121 . 96.64(16) yes
Ru1 . P2 . C27 . 109.88(13) yes
Ru1 . P2 . C211 . 120.67(12) yes
C27 . P2 . C211 . 99.25(17) yes
Ru1 . P2 . C221 . 123.41(12) yes
C27 . P2 . C221 . 99.42(17) yes
C211 . P2 . C221 . 99.88(17) yes
Ru1 . N11 . N15 . 128.9(2) yes
Ru1 . N11 . C12 . 126.1(3) yes
N15 . N11 . C12 . 104.9(3) yes
N11 . N15 . C14 . 111.5(3) yes
N11 . N15 . C16 . 122.1(3) yes
C14 . N15 . C16 . 125.7(3) yes
Ru1 . N21 . N25 . 128.2(2) yes
Ru1 . N21 . C22 . 126.2(3) yes
N25 . N21 . C22 . 105.3(3) yes
N21 . N25 . C24 . 110.8(3) yes
N21 . N25 . C26 . 121.3(3) yes
C24 . N25 . C26 . 127.0(3) yes
N11 . C12 . C13 . 111.1(4) yes
N11 . C12 . H121 . 124.4 no
C13 . C12 . H121 . 124.4 no
C12 . C13 . C14 . 104.9(4) yes
C12 . C13 . H131 . 127.5 no
C14 . C13 . H131 . 127.5 no
C13 . C14 . N15 . 107.5(4) yes
C13 . C14 . H141 . 126.2 no
N15 . C14 . H141 . 126.2 no
N15 . C16 . C17 . 110.3(3) yes
N15 . C16 . H161 . 109.3 no
C17 . C16 . H161 . 109.3 no
N15 . C16 . H162 . 109.3 no
C17 . C16 . H162 . 109.3 no
H161 . C16 . H162 . 109.5 no
C16 . C17 . P1 . 115.7(3) yes
C16 . C17 . H171 . 107.9 no
P1 . C17 . H171 . 107.9 no
C16 . C17 . H172 . 107.9 no
P1 . C17 . H172 . 107.9 no
H171 . C17 . H172 . 109.5 no
N21 . C22 . C23 . 111.3(4) yes
N21 . C22 . H221 . 124.3 no
C23 . C22 . H221 . 124.3 no
C22 . C23 . C24 . 104.6(4) yes
C22 . C23 . H231 . 127.7 no
C24 . C23 . H231 . 127.7 no
C23 . C24 . N25 . 107.9(4) yes
C23 . C24 . H241 . 126.0 no
N25 . C24 . H241 . 126.0 no
N25 . C26 . C27 . 110.3(3) yes
N25 . C26 . H261 . 109.3 no
C27 . C26 . H261 . 109.3 no
N25 . C26 . H262 . 109.3 no
C27 . C26 . H262 . 109.3 no
H261 . C26 . H262 . 109.5 no
C26 . C27 . P2 . 115.3(3) yes
C26 . C27 . H271 . 108.0 no
P2 . C27 . H271 . 108.0 no
C26 . C27 . H272 . 108.0 no
P2 . C27 . H272 . 108.0 no
H271 . C27 . H272 . 109.5 no
P1 . C111 . C112 . 121.0(3) yes
P1 . C111 . C116 . 119.9(3) yes
C112 . C111 . C116 . 118.4(4) yes
C111 . C112 . C113 . 120.6(4) yes
C111 . C112 . H1121 . 119.7 no
C113 . C112 . H1121 . 119.7 no
C112 . C113 . C114 . 120.3(4) yes
C112 . C113 . H1131 . 119.9 no
C114 . C113 . H1131 . 119.9 no
C113 . C114 . C115 . 119.7(4) yes
C113 . C114 . H1141 . 120.1 no
C115 . C114 . H1141 . 120.1 no
C114 . C115 . C116 . 120.3(4) yes
C114 . C115 . H1151 . 119.8 no
C116 . C115 . H1151 . 119.8 no
C111 . C116 . C115 . 120.4(4) yes
C111 . C116 . H1161 . 119.8 no
C115 . C116 . H1161 . 119.8 no
P1 . C121 . C122 . 121.6(3) yes
P1 . C121 . C126 . 120.0(3) yes
C122 . C121 . C126 . 118.3(3) yes
C121 . C122 . C123 . 120.1(4) yes
C121 . C122 . H1221 . 120.0 no
C123 . C122 . H1221 . 120.0 no
C122 . C123 . C124 . 121.1(4) yes
C122 . C123 . H1231 . 119.5 no
C124 . C123 . H1231 . 119.5 no
C123 . C124 . C125 . 119.1(4) yes
C123 . C124 . H1241 . 120.4 no
C125 . C124 . H1241 . 120.4 no
C124 . C125 . C126 . 120.5(4) yes
C124 . C125 . H1251 . 119.7 no
C126 . C125 . H1251 . 119.7 no
C121 . C126 . C125 . 120.8(4) yes
C121 . C126 . H1261 . 119.6 no
C125 . C126 . H1261 . 119.6 no
P2 . C211 . C212 . 120.6(3) yes
P2 . C211 . C216 . 121.5(3) yes
C212 . C211 . C216 . 117.9(3) yes
C211 . C212 . C213 . 120.9(4) yes
C211 . C212 . H2121 . 119.5 no
C213 . C212 . H2121 . 119.5 no
C212 . C213 . C214 . 120.1(4) yes
C212 . C213 . H2131 . 120.0 no
C214 . C213 . H2131 . 120.0 no
C213 . C214 . C215 . 119.5(4) yes
C213 . C214 . H2141 . 120.2 no
C215 . C214 . H2141 . 120.2 no
C214 . C215 . C216 . 120.7(4) yes
C214 . C215 . H2151 . 119.6 no
C216 . C215 . H2151 . 119.6 no
C211 . C216 . C215 . 120.8(4) yes
C211 . C216 . H2161 . 119.6 no
C215 . C216 . H2161 . 119.6 no
P2 . C221 . C222 . 121.1(3) yes
P2 . C221 . C226 . 120.5(3) yes
C222 . C221 . C226 . 118.3(4) yes
C221 . C222 . C223 . 121.0(4) yes
C221 . C222 . H2221 . 119.5 no
C223 . C222 . H2221 . 119.5 no
C222 . C223 . C224 . 119.8(4) yes
C222 . C223 . H2231 . 120.1 no
C224 . C223 . H2231 . 120.1 no
C223 . C224 . C225 . 119.9(4) yes
C223 . C224 . H2241 . 120.1 no
C225 . C224 . H2241 . 120.1 no
C224 . C225 . C226 . 120.3(4) yes
C224 . C225 . H2251 . 119.9 no
C226 . C225 . H2251 . 119.9 no
C221 . C226 . C225 . 120.8(4) yes
C221 . C226 . H2261 . 119.6 no
C225 . C226 . H2261 . 119.6 no
Cl52 . C501 . Cl51 . 112.8(3) yes
Cl52 . C501 . H5011 . 108.6 no
Cl51 . C501 . H5011 . 108.6 no
Cl52 . C501 . H5012 . 108.6 no
Cl51 . C501 . H5012 . 108.6 no
H5011 . C501 . H5012 . 109.5 no
H6011 7_665 C601 . Cl61 7_665 108.3 no
H6011 7_665 C601 . Cl61 . 108.3 no
Cl61 7_665 C601 . Cl61 . 114.2(7) yes
H6011 7_665 C601 . H6011 . 109.5 no
Cl61 7_665 C601 . H6011 . 108.3 no
Cl61 . C601 . H6011 . 108.3 no

loop_
_geom_bond_atom_site_label_1
_geom_bond_site_symmetry_1
_geom_bond_atom_site_label_2
_geom_bond_site_symmetry_2
_geom_bond_distance
_geom_bond_publ_flag
Ru1 . Cl1 . 2.4170(9) yes
Ru1 . Cl2 . 2.4245(9) yes
Ru1 . P1 . 2.2861(9) yes
Ru1 . P2 . 2.3103(9) yes
Ru1 . N11 . 2.157(3) yes
Ru1 . N21 . 2.161(3) yes
Cl51 . C501 . 1.732(6) yes
Cl52 . C501 . 1.756(6) yes
Cl61 . C601 . 1.686(7) yes
P1 . C17 . 1.862(4) yes
P1 . C111 . 1.842(4) yes
P1 . C121 . 1.848(4) yes
P2 . C27 . 1.862(4) yes
P2 . C211 . 1.842(4) yes
P2 . C221 . 1.840(4) yes
N11 . N15 . 1.353(4) yes
N11 . C12 . 1.338(5) yes
N15 . C14 . 1.340(5) yes
N15 . C16 . 1.460(5) yes
N21 . N25 . 1.358(4) yes
N21 . C22 . 1.334(5) yes
N25 . C24 . 1.353(5) yes
N25 . C26 . 1.459(5) yes
C12 . C13 . 1.389(6) yes
C12 . H121 . 1.000 no
C13 . C14 . 1.372(6) yes
C13 . H131 . 1.000 no
C14 . H141 . 1.000 no
C16 . C17 . 1.527(5) yes
C16 . H161 . 1.000 no
C16 . H162 . 1.000 no
C17 . H171 . 1.000 no
C17 . H172 . 1.000 no
C22 . C23 . 1.399(5) yes
C22 . H221 . 1.000 no
C23 . C24 . 1.368(6) yes
C23 . H231 . 1.000 no
C24 . H241 . 1.000 no
C26 . C27 . 1.526(5) yes
C26 . H261 . 1.000 no
C26 . H262 . 1.000 no
C27 . H271 . 1.000 no
C27 . H272 . 1.000 no
C111 . C112 . 1.376(5) yes
C111 . C116 . 1.406(5) yes
C112 . C113 . 1.399(6) yes
C112 . H1121 . 1.000 no
C113 . C114 . 1.377(6) yes
C113 . H1131 . 1.000 no
C114 . C115 . 1.376(6) yes
C114 . H1141 . 1.000 no
C115 . C116 . 1.386(6) yes
C115 . H1151 . 1.000 no
C116 . H1161 . 1.000 no
C121 . C122 . 1.393(5) yes
C121 . C126 . 1.393(5) yes
C122 . C123 . 1.386(5) yes
C122 . H1221 . 1.000 no
C123 . C124 . 1.377(6) yes
C123 . H1231 . 1.000 no
C124 . C125 . 1.377(6) yes
C124 . H1241 . 1.000 no
C125 . C126 . 1.383(5) yes
C125 . H1251 . 1.000 no
C126 . H1261 . 1.000 no
C211 . C212 . 1.401(5) yes
C211 . C216 . 1.400(5) yes
C212 . C213 . 1.391(6) yes
C212 . H2121 . 1.000 no
C213 . C214 . 1.387(6) yes
C213 . H2131 . 1.000 no
C214 . C215 . 1.380(6) yes
C214 . H2141 . 1.000 no
C215 . C216 . 1.384(5) yes
C215 . H2151 . 1.000 no
C216 . H2161 . 1.000 no
C221 . C222 . 1.385(5) yes
C221 . C226 . 1.393(5) yes
C222 . C223 . 1.395(6) yes
C222 . H2221 . 1.000 no
C223 . C224 . 1.379(6) yes
C223 . H2231 . 1.000 no
C224 . C225 . 1.379(7) yes
C224 . H2241 . 1.000 no
C225 . C226 . 1.384(6) yes
C225 . H2251 . 1.000 no
C226 . H2261 . 1.000 no
C501 . H5011 . 1.000 no
C501 . H5012 . 1.000 no
C601 . H6011 7_665 1.000 no
C601 . H6011 . 1.000 no

loop_
_geom_contact_atom_site_label_1
_geom_contact_atom_site_label_2
_geom_contact_distance
_geom_contact_site_symmetry_1
_geom_contact_site_symmetry_2
_geom_contact_publ_flag
Cl1 O1 3.29(1) . . no
Cl1 C14 3.539(4) . 3 no
Cl1 C24 3.574(4) . 2_666 no
Cl2 O1 3.33(1) . 1_554 no
Cl2 C501 3.508(6) . . no
Cl51 Cl52 3.572(2) . 3_655 no
O1 C16 3.30(1) . 1_556 no
O1 C112 3.45(1) . . no
O1 C113 3.47(2) . . no
O1 C17 3.51(2) . 3 no
O1 C213 3.52(2) . . no
C115 C115 3.577(8) . 7_565 no

loop_
_geom_torsion_atom_site_label_1
_geom_torsion_atom_site_label_2
_geom_torsion_atom_site_label_3
_geom_torsion_atom_site_label_4
_geom_torsion_site_symmetry_1
_geom_torsion_site_symmetry_2
_geom_torsion_site_symmetry_3
_geom_torsion_site_symmetry_4
_geom_torsion
_geom_torsion_publ_flag
Ru1 P1 C17 C16 . . . . -28.8(3) no
Ru1 P1 C111 C112 . . . . 30.9(4) no
Ru1 P1 C111 C116 . . . . -158.5(2) no
Ru1 P1 C121 C122 . . . . 81.4(3) no
Ru1 P1 C121 C126 . . . . -98.2(3) no
Ru1 P2 C27 C26 . . . . -29.0(3) no
Ru1 P2 C211 C212 . . . . 69.7(3) no
Ru1 P2 C211 C216 . . . . -110.5(3) no
Ru1 P2 C221 C222 . . . . 27.9(4) no
Ru1 P2 C221 C226 . . . . -154.9(3) no
Ru1 N11 N15 C14 . . . . 178.2(3) no
Ru1 N11 N15 C16 . . . . -10.7(5) no
Ru1 N11 C12 C13 . . . . -178.1(3) no
Ru1 N21 N25 C24 . . . . 174.2(2) no
Ru1 N21 N25 C26 . . . . -16.1(5) no
Ru1 N21 C22 C23 . . . . -173.7(3) no
Cl1 Ru1 P1 C17 . . . . -99.7(1) no
Cl1 Ru1 P1 C111 . . . . 19.5(1) no
Cl1 Ru1 P1 C121 . . . . 142.9(1) no
Cl1 Ru1 P2 C27 . . . . 72.8(1) no
Cl1 Ru1 P2 C211 . . . . -41.5(1) no
Cl1 Ru1 P2 C221 . . . . -170.6(1) no
Cl1 Ru1 N11 N15 . . . . 134.2(3) no
Cl1 Ru1 N11 C12 . . . . -48.5(3) no
Cl1 Ru1 N21 N25 . . . . -45.6(3) no
Cl1 Ru1 N21 C22 . . . . 126.5(3) no
Cl2 Ru1 P1 C17 . . . . 72.4(1) no
Cl2 Ru1 P1 C111 . . . . -168.4(1) no
Cl2 Ru1 P1 C121 . . . . -45.0(1) no
Cl2 Ru1 P2 C27 . . . . -102.3(1) no
Cl2 Ru1 P2 C211 . . . . 143.3(1) no
Cl2 Ru1 P2 C221 . . . . 14.3(1) no
Cl2 Ru1 N11 N15 . . . . -49.4(3) no
Cl2 Ru1 N11 C12 . . . . 127.8(3) no
Cl2 Ru1 N21 N25 . . . . 141.7(3) no
Cl2 Ru1 N21 C22 . . . . -46.1(3) no
P1 Ru1 P2 C27 . . . . 166.1(1) no
P1 Ru1 P2 C211 . . . . 51.7(1) no
P1 Ru1 P2 C221 . . . . -77.3(1) no
P1 Ru1 N11 N15 . . . . 41.1(3) no
P1 Ru1 N11 C12 . . . . -141.7(3) no
P1 C17 C16 N15 . . . . 72.1(3) no
P1 C111 C112 C113 . . . . 166.5(3) no
P1 C111 C116 C115 . . . . -167.2(3) no
P1 C121 C122 C123 . . . . 178.8(3) no
P1 C121 C126 C125 . . . . -179.7(3) no
P2 Ru1 P1 C17 . . . . 168.1(1) no
P2 Ru1 P1 C111 . . . . -72.7(1) no
P2 Ru1 P1 C121 . . . . 50.7(1) no
P2 Ru1 N11 N15 . . . . -163.5(3) no
P2 Ru1 N11 C12 . . . . 13.8(7) no
P2 Ru1 N21 N25 . . . . 45.9(3) no
P2 Ru1 N21 C22 . . . . -141.9(3) no
P2 C27 C26 N25 . . . . 73.7(4) no
P2 C211 C212 C213 . . . . -178.9(3) no
P2 C211 C216 C215 . . . . 179.4(3) no
P2 C221 C222 C223 . . . . 177.7(3) no
P2 C221 C226 C225 . . . . -178.7(3) no
N11 Ru1 P1 C17 . . . . -16.3(2) no
N11 Ru1 P1 C111 . . . . 102.9(2) no
N11 Ru1 P1 C121 . . . . -133.7(1) no
N11 Ru1 P2 C27 . . . . 11.2(5) no
N11 Ru1 P2 C211 . . . . -103.2(5) no
N11 Ru1 P2 C221 . . . . 127.8(5) no
N11 Ru1 N21 N25 . . . . -129.0(3) no
N11 Ru1 N21 C22 . . . . 43.2(3) no
N11 N15 C14 C13 . . . . -0.5(5) no
N11 N15 C16 C17 . . . . -53.9(4) no
N11 C12 C13 C14 . . . . 0.0(5) no
N15 N11 Ru1 N21 . . . . -134.2(3) no
N15 N11 C12 C13 . . . . -0.3(4) no
N15 C14 C13 C12 . . . . 0.3(5) no
N21 Ru1 P2 C27 . . . . -17.9(2) no
N21 Ru1 P2 C211 . . . . -132.2(2) no
N21 Ru1 P2 C221 . . . . 98.7(2) no
N21 Ru1 N11 C12 . . . . 43.0(3) no
N21 N25 C24 C23 . . . . -1.1(4) no
N21 N25 C26 C27 . . . . -52.5(4) no
N21 C22 C23 C24 . . . . -0.5(5) no
N25 N21 C22 C23 . . . . -0.1(4) no
N25 C24 C23 C22 . . . . 0.9(4) no
C12 N11 N15 C14 . . . . 0.5(4) no
C12 N11 N15 C16 . . . . 171.6(3) no
C13 C14 N15 C16 . . . . -171.2(4) no
C14 N15 C16 C17 . . . . 115.8(4) no
C16 C17 P1 C111 . . . . -161.5(3) no
C16 C17 P1 C121 . . . . 99.5(3) no
C17 P1 C111 C112 . . . . 154.8(3) no
C17 P1 C111 C116 . . . . -34.7(3) no
C17 P1 C121 C122 . . . . -40.7(3) no
C17 P1 C121 C126 . . . . 139.7(3) no
C22 N21 N25 C24 . . . . 0.7(4) no
C22 N21 N25 C26 . . . . 170.5(3) no
C23 C24 N25 C26 . . . . -170.1(4) no
C24 N25 C26 C27 . . . . 115.5(4) no
C26 C27 P2 C211 . . . . 98.5(3) no
C26 C27 P2 C221 . . . . -159.8(3) no
C27 P2 C211 C212 . . . . -50.1(3) no
C27 P2 C211 C216 . . . . 129.7(3) no
C27 P2 C221 C222 . . . . 149.4(3) no
C27 P2 C221 C226 . . . . -33.3(4) no
C111 P1 C121 C122 . . . . -142.7(3) no
C111 P1 C121 C126 . . . . 37.7(3) no
C111 C112 C113 C114 . . . . 1.0(6) no
C111 C116 C115 C114 . . . . 0.3(6) no
C112 C111 P1 C121 . . . . -102.3(3) no
C112 C111 C116 C115 . . . . 3.6(6) no
C112 C113 C114 C115 . . . . 3.0(6) no
C113 C112 C111 C116 . . . . -4.2(6) no
C113 C114 C115 C116 . . . . -3.6(6) no
C116 C111 P1 C121 . . . . 68.2(3) no
C121 C122 C123 C124 . . . . 0.8(6) no
C121 C126 C125 C124 . . . . 0.9(7) no
C122 C121 C126 C125 . . . . 0.7(6) no
C122 C123 C124 C125 . . . . 0.8(6) no
C123 C122 C121 C126 . . . . -1.6(5) no
C123 C124 C125 C126 . . . . -1.7(7) no
C211 P2 C221 C222 . . . . -109.4(3) no
C211 P2 C221 C226 . . . . 67.8(3) no
C211 C212 C213 C214 . . . . -0.8(6) no
C211 C216 C215 C214 . . . . -0.1(6) no
C212 C211 P2 C221 . . . . -151.5(3) no
C212 C211 C216 C215 . . . . -0.8(5) no
C212 C213 C214 C215 . . . . -0.1(6) no
C213 C212 C211 C216 . . . . 1.3(5) no
C213 C214 C215 C216 . . . . 0.6(6) no
C216 C211 P2 C221 . . . . 28.3(3) no
C221 C222 C223 C224 . . . . 0.8(7) no
C221 C226 C225 C224 . . . . 1.1(7) no
C222 C221 C226 C225 . . . . -1.3(6) no
C222 C223 C224 C225 . . . . -1.1(7) no
C223 C222 C221 C226 . . . . 0.4(6) no
C223 C224 C225 C226 . . . . 0.2(7) no
